data_7019634
loop_
_publ_author_name
'Kluge, Oliver'
'Friedrich, Dirk'
'Wagner, Gerald'
'Krautscheid, Harald'

_publ_section_title
;
 New organometallic single-source precursors for CuGaS(2)- polytypism in
 gallite nanocrystals obtained by thermolysis.
;
_journal_issue 28
_journal_name_full 'Dalton transactions (Cambridge, England : 2003)'
_journal_page_first 8635
_journal_page_last 8642
_journal_paper_doi 10.1039/c2dt30904a
_journal_volume 41
_journal_year 2012
_chemical_formula_moiety 'C6 H14 Ga2 S4'
_chemical_formula_sum 'C6 H14 Ga2 S4'
_chemical_formula_weight 353.85
_chemical_name_common methyl-gallium-ethanedithiolate
_chemical_name_systematic
;
bis(ethane-1,\m~2~2-disulfido)-dimethyl-di-gallium
;
_space_group_IT_number 2
_symmetry_cell_setting triclinic
_symmetry_Int_Tables_number 2
_symmetry_space_group_name_Hall '-P 1'
_symmetry_space_group_name_H-M 'P -1'
_atom_sites_solution_hydrogens geom
_atom_sites_solution_primary direct
_atom_sites_solution_secondary difmap
_audit_creation_method SHELXL-97
_cell_angle_alpha 73.926(11)
_cell_angle_beta 80.799(12)
_cell_angle_gamma 83.692(12)
_cell_formula_units_Z 1
_cell_length_a 6.6025(10)
_cell_length_b 6.7608(10)
_cell_length_c 7.1157(10)
_cell_measurement_reflns_used 5913
_cell_measurement_temperature 180(2)
_cell_measurement_theta_max 29.61
_cell_measurement_theta_min 3.01
_cell_volume 300.57(8)
_computing_cell_refinement 'STOE X-AREA'
_computing_data_collection 'STOE X-AREA'
_computing_data_reduction 'STOE X-RED'
_computing_structure_refinement 'SHELXL-97 (Sheldrick, 1997)'
_computing_structure_solution 'SIR 92'
_diffrn_ambient_temperature 180(2)
_diffrn_detector 'image plate (34 cm diameter / schwenk)'
_diffrn_detector_area_resol_mean 6.67
_diffrn_detector_type STOE
_diffrn_measured_fraction_theta_full 1.000
_diffrn_measured_fraction_theta_max 1.000
_diffrn_measurement_details ' 275 frames, detector distance = 100 mm'
_diffrn_measurement_device '2-circle goniometer'
_diffrn_measurement_device_type 'STOE IPDS 2T'
_diffrn_measurement_method 'rotation method'
_diffrn_radiation_collimation '0.5 mm diameter, multiple pinhole'
_diffrn_radiation_monochromator 'plane graphite'
_diffrn_radiation_polarisn_norm 0
_diffrn_radiation_type 'Mo K\a'
_diffrn_radiation_wavelength 0.71073
_diffrn_reflns_av_R_equivalents 0.0288
_diffrn_reflns_av_sigmaI/netI 0.0236
_diffrn_reflns_limit_h_max 8
_diffrn_reflns_limit_h_min -8
_diffrn_reflns_limit_k_max 8
_diffrn_reflns_limit_k_min -8
_diffrn_reflns_limit_l_max 9
_diffrn_reflns_limit_l_min -8
_diffrn_reflns_number 3134
_diffrn_reflns_theta_full 27.99
_diffrn_reflns_theta_max 27.99
_diffrn_reflns_theta_min 3.01
_diffrn_source 'sealed X-ray tube, 12 x 0.4 mm long-fine focus'
_diffrn_source_current 40
_diffrn_source_power 2.00
_diffrn_source_voltage 50
_exptl_absorpt_coefficient_mu 5.126
_exptl_absorpt_correction_T_max 0.5467
_exptl_absorpt_correction_T_min 0.4034
_exptl_absorpt_correction_type integration
_exptl_absorpt_process_details 'STOE X-RED'
_exptl_crystal_colour colourless
_exptl_crystal_density_diffrn 1.955
_exptl_crystal_density_method 'not measured'
_exptl_crystal_description block
_exptl_crystal_F_000 176
_exptl_crystal_size_max 0.23
_exptl_crystal_size_mid 0.17
_exptl_crystal_size_min 0.15
_refine_diff_density_max 0.458
_refine_diff_density_min -0.451
_refine_diff_density_rms 0.069
_refine_ls_extinction_coef 0.054(3)
_refine_ls_extinction_expression Fc^*^=kFc[1+0.001xFc^2^\l^3^/sin(2\q)]^-1/4^
_refine_ls_extinction_method SHELXL
_refine_ls_goodness_of_fit_ref 1.024
_refine_ls_hydrogen_treatment constr
_refine_ls_matrix_type full
_refine_ls_number_parameters 57
_refine_ls_number_reflns 1452
_refine_ls_number_restraints 0
_refine_ls_restrained_S_all 1.024
_refine_ls_R_factor_all 0.0177
_refine_ls_R_factor_gt 0.0161
_refine_ls_shift/su_max 0.001
_refine_ls_shift/su_mean 0.000
_refine_ls_structure_factor_coef Fsqd
_refine_ls_weighting_details 'calc w=1/[\s^2^(Fo^2^)+(0.0245P)^2^+0.0000P] where P=(Fo^2^+2Fc^2^)/3'
_refine_ls_weighting_scheme calc
_refine_ls_wR_factor_gt 0.0393
_refine_ls_wR_factor_ref 0.0397
_reflns_number_gt 1366
_reflns_number_total 1452
_reflns_threshold_expression >2sigma(I)
_cod_data_source_file c2dt30904a.txt
_cod_data_source_block 3
_cod_database_code 7019634

loop_
_symmetry_equiv_pos_as_xyz
'x, y, z'
'-x, -y, -z'

loop_
_atom_site_label
_atom_site_type_symbol
_atom_site_fract_x
_atom_site_fract_y
_atom_site_fract_z
_atom_site_U_iso_or_equiv
_atom_site_adp_type
_atom_site_occupancy
_atom_site_symmetry_multiplicity
_atom_site_calc_flag
_atom_site_refinement_flags
Ga1 Ga 0.64235(2) 0.28575(2) 0.51256(2) 0.01754(7) Uani 1 1 d .
S1 S 0.75770(6) 0.28934(5) 0.19966(5) 0.02227(9) Uani 1 1 d .
S2 S 0.72049(5) 0.62895(5) 0.47924(5) 0.01866(9) Uani 1 1 d .
C1 C 0.7105(3) 0.0671(2) 0.7409(2) 0.0255(3) Uani 1 1 d .
H1A H 0.6109 -0.0347 0.7745 0.038 Uiso 1 1 calc R
H1B H 0.7095 0.1242 0.8505 0.038 Uiso 1 1 calc R
H1C H 0.8447 0.0040 0.7103 0.038 Uiso 1 1 calc R
C2 C 0.7251(2) 0.5694(2) 0.1015(2) 0.0228(3) Uani 1 1 d .
H2A H 0.7875 0.6067 -0.0354 0.027 Uiso 1 1 calc R
H2B H 0.5794 0.6107 0.1052 0.027 Uiso 1 1 calc R
C3 C 0.8198(2) 0.6867(2) 0.2149(2) 0.0228(3) Uani 1 1 d .
H3A H 0.7952 0.8334 0.1565 0.027 Uiso 1 1 calc R
H3B H 0.9674 0.6548 0.2006 0.027 Uiso 1 1 calc R

loop_
_atom_site_aniso_label
_atom_site_aniso_U_11
_atom_site_aniso_U_22
_atom_site_aniso_U_33
_atom_site_aniso_U_23
_atom_site_aniso_U_13
_atom_site_aniso_U_12
Ga1 0.01863(10) 0.01630(9) 0.01705(10) -0.00425(6) -0.00176(6) 0.00019(6)
S1 0.02409(19) 0.02302(17) 0.02052(17) -0.00980(13) 0.00152(14) -0.00122(14)
S2 0.01767(17) 0.01955(16) 0.02027(16) -0.00707(13) -0.00285(12) -0.00264(12)
C1 0.0289(8) 0.0198(6) 0.0258(7) -0.0016(5) -0.0074(6) 0.0010(6)
C2 0.0243(7) 0.0247(7) 0.0177(6) -0.0042(5) -0.0011(5) -0.0003(6)
C3 0.0227(7) 0.0218(6) 0.0222(7) -0.0042(5) 0.0019(5) -0.0053(5)

loop_
_atom_type_symbol
_atom_type_description
_atom_type_scat_dispersion_real
_atom_type_scat_dispersion_imag
_atom_type_scat_source
C C 0.0033 0.0016 'International Tables Vol C Tables 4.2.6.8 and 6.1.1.4'
H H 0.0000 0.0000 'International Tables Vol C Tables 4.2.6.8 and 6.1.1.4'
S S 0.1246 0.1234 'International Tables Vol C Tables 4.2.6.8 and 6.1.1.4'
Ga Ga 0.2307 1.6083 'International Tables Vol C Tables 4.2.6.8 and 6.1.1.4'

loop_
_exptl_crystal_face_index_h
_exptl_crystal_face_index_k
_exptl_crystal_face_index_l
_exptl_crystal_face_perp_dist
0 1 0 0.0591
0 -1 0 0.0892
1 0 0 0.0821
-1 0 0 0.0620
0 0 -1 0.1235
0 0 1 0.1020
-1 0 -1 0.0998

loop_
_geom_angle_atom_site_label_1
_geom_angle_atom_site_label_2
_geom_angle_atom_site_label_3
_geom_angle
_geom_angle_site_symmetry_3
C1 Ga1 S1 124.77(5) .
C1 Ga1 S2 119.82(5) .
S1 Ga1 S2 95.119(18) .
C1 Ga1 S2 112.71(5) 2_666
S1 Ga1 S2 105.119(18) 2_666
S2 Ga1 S2 93.978(17) 2_666
C2 S1 Ga1 95.83(5) .
C3 S2 Ga1 96.13(5) .
C3 S2 Ga1 104.26(5) 2_666
Ga1 S2 Ga1 86.022(17) 2_666
C3 C2 S1 113.09(10) .
C2 C3 S2 114.25(10) .

loop_
_geom_bond_atom_site_label_1
_geom_bond_atom_site_label_2
_geom_bond_distance
_geom_bond_site_symmetry_2
Ga1 C1 1.9454(15) .
Ga1 S1 2.2293(5) .
Ga1 S2 2.3718(5) .
Ga1 S2 2.3969(5) 2_666
S1 C2 1.8290(15) .
S2 C3 1.8370(15) .
S2 Ga1 2.3969(5) 2_666
C2 C3 1.515(2) .
